data_1546540
loop_
_publ_author_name
'Filippou, Alexander C.'
'Hoffmann, David'
'Schnakenburg, Gregor'

_publ_section_title
;
 Triple bonds of niobium with silicon, germaniun and tin: the tetrylidyne
 complexes [(\k3-tmps)(CO)2Nb&#xE002;E--R] (E = Si, Ge, Sn; tmps =
 MeSi(CH2PMe2)3; R = aryl)
;
_journal_name_full 'Chem. Sci.'
_journal_paper_doi 10.1039/C7SC02708G
_journal_year 2017
_chemical_formula_moiety 'C36 H76 Nb O2 P3 Si6'
_chemical_formula_sum 'C36 H76 Nb O2 P3 Si6'
_chemical_formula_weight 895.32
_chemical_name_systematic DH-113
_space_group_crystal_system monoclinic
_space_group_IT_number 14
_space_group_name_Hall '-P 2ybc'
_space_group_name_H-M_alt 'P 1 21/c 1'
_symmetry_space_group_name_Hall '-P 2ybc'
_symmetry_space_group_name_H-M 'P 1 21/c 1'
_atom_sites_solution_hydrogens geom
_audit_creation_date 2017-05-31
_audit_creation_method
;
Olex2 1.2
(compiled 2017.01.04 svn.r3372 for OlexSys, GUI svn.r5292)
;
_audit_update_record
;
2017-05-31 deposited with the CCDC.
2017-07-03 downloaded from the CCDC.
;
_cell_angle_alpha 90
_cell_angle_beta 100.01(2)
_cell_angle_gamma 90
_cell_formula_units_Z 4
_cell_length_a 13.548(5)
_cell_length_b 18.581(9)
_cell_length_c 20.379(7)
_cell_measurement_reflns_used 12043
_cell_measurement_temperature 100
_cell_measurement_theta_max 27.999
_cell_measurement_theta_min 2.006
_cell_volume 5052(4)
_computing_molecular_graphics 'Olex2 (Dolomanov et al., 2009)'
_computing_publication_material 'Olex2 (Dolomanov et al., 2009)'
_computing_structure_refinement 'ShelXL (Sheldrick, 2015)'
_diffrn_ambient_temperature 100.0
_diffrn_detector_area_resol_mean 8
_diffrn_measured_fraction_theta_full 0.991
_diffrn_measured_fraction_theta_max 0.987
_diffrn_measurement_device_type 'Bruker X8-KappaApexII'
_diffrn_measurement_method 'fine slicing \w and \f scans'
_diffrn_radiation_monochromator graphite
_diffrn_radiation_type MoK\a
_diffrn_radiation_wavelength 0.71073
_diffrn_reflns_av_R_equivalents 0.0682
_diffrn_reflns_av_unetI/netI 0.4568
_diffrn_reflns_Laue_measured_fraction_full 0.991
_diffrn_reflns_Laue_measured_fraction_max 0.987
_diffrn_reflns_limit_h_max 17
_diffrn_reflns_limit_h_min -17
_diffrn_reflns_limit_k_max 24
_diffrn_reflns_limit_k_min 0
_diffrn_reflns_limit_l_max 26
_diffrn_reflns_limit_l_min 0
_diffrn_reflns_number 12043
_diffrn_reflns_point_group_measured_fraction_full 0.991
_diffrn_reflns_point_group_measured_fraction_max 0.987
_diffrn_reflns_theta_full 26.000
_diffrn_reflns_theta_max 27.999
_diffrn_reflns_theta_min 2.006
_diffrn_source 'sealed tube'
_exptl_absorpt_coefficient_mu 0.502
_exptl_absorpt_correction_T_max 0.745830
_exptl_absorpt_correction_T_min 0.537366
_exptl_absorpt_correction_type empirical
_exptl_absorpt_process_details 'SADABS (2009/2), Bruker AXS 2009'
_exptl_crystal_colour 'clear reddish brown'
_exptl_crystal_colour_lustre clear
_exptl_crystal_colour_modifier reddish
_exptl_crystal_colour_primary brown
_exptl_crystal_density_diffrn 1.177
_exptl_crystal_description plate
_exptl_crystal_F_000 1912
_exptl_crystal_size_max 0.12
_exptl_crystal_size_mid 0.06
_exptl_crystal_size_min 0.03
_refine_diff_density_max 1.087
_refine_diff_density_min -1.623
_refine_diff_density_rms 0.144
_refine_ls_extinction_method none
_refine_ls_goodness_of_fit_ref 0.826
_refine_ls_hydrogen_treatment constr
_refine_ls_matrix_type full
_refine_ls_number_parameters 455
_refine_ls_number_reflns 12043
_refine_ls_number_restraints 0
_refine_ls_restrained_S_all 0.826
_refine_ls_R_factor_all 0.2870
_refine_ls_R_factor_gt 0.0815
_refine_ls_shift/su_max 0.004
_refine_ls_shift/su_mean 0.000
_refine_ls_structure_factor_coef Fsqd
_refine_ls_weighting_details
;
 w=1/[\s^2^(Fo^2^)+(0.0445P)^2^]
 where P=(Fo^2^+2Fc^2^)/3
;
_refine_ls_weighting_scheme calc
_refine_ls_wR_factor_gt 0.1404
_refine_ls_wR_factor_ref 0.1713
_reflns_Friedel_coverage 0.000
_reflns_number_gt 3808
_reflns_number_total 12043
_reflns_threshold_expression 'I > 2\s(I)'
_cod_data_source_file c7sc02708g2.cif
_cod_data_source_block 4043_0m0
_cod_database_code 1546540
_shelxl_version_number 2013-2
_shelx_space_group_comment
;
The symmetry employed for this shelxl refinement is uniquely defined
by the following loop, which should always be used as a source of
symmetry information in preference to the above space-group names.
They are only intended as comments.
;
_shelx_estimated_absorpt_t_max 0.985
_shelx_estimated_absorpt_t_min 0.942
_olex2_refinement_description
;
1. Fixed Uiso
 At 1.2 times of:
  All C(H) groups, All C(H,H) groups
 At 1.5 times of:
  All C(H,H,H) groups
2.a Ternary CH refined with riding coordinates:
 C7(H7), C18(H18)
2.b Secondary CH2 refined with riding coordinates:
 C25(H25A,H25B), C28(H28A,H28B), C31(H31A,H31B)
2.c Aromatic/amide H refined with riding coordinates:
 C3(H3), C5(H5)
2.d Idealised Me refined as rotating group:
 C8(H8A,H8B,H8C), C9(H9A,H9B,H9C), C10(H10A,H10B,H10C), C11(H11A,H11B,H11C),
 C12(H12A,H12B,H12C), C13(H13A,H13B,H13C), C15(H15A,H15B,H15C), C16(H16A,H16B,
 H16C), C17(H17A,H17B,H17C), C19(H19A,H19B,H19C), C20(H20A,H20B,H20C), C21(H21A,
 H21B,H21C), C22(H22A,H22B,H22C), C23(H23A,H23B,H23C), C24(H24A,H24B,H24C),
 C26(H26A,H26B,H26C), C27(H27A,H27B,H27C), C29(H29A,H29B,H29C), C30(H30A,H30B,
 H30C), C32(H32A,H32B,H32C), C33(H33A,H33B,H33C), C34(H34A,H34B,H34C)
;
_olex2_submission_special_instructions 'No special instructions were received'

loop_
_space_group_symop_operation_xyz
'x, y, z'
'-x, y+1/2, -z+1/2'
'-x, -y, -z'
'x, -y-1/2, z-1/2'

loop_
_atom_site_label
_atom_site_type_symbol
_atom_site_fract_x
_atom_site_fract_y
_atom_site_fract_z
_atom_site_U_iso_or_equiv
_atom_site_adp_type
_atom_site_occupancy
_atom_site_site_symmetry_order
_atom_site_calc_flag
_atom_site_refinement_flags_posn
Nb Nb 0.47533(5) 0.77040(4) 0.82577(3) 0.02607(19) Uani 1 1 d .
P1 P 0.53218(14) 0.64619(11) 0.78699(8) 0.0301(5) Uani 1 1 d .
P2 P 0.65622(14) 0.81196(12) 0.82196(8) 0.0317(5) Uani 1 1 d .
P3 P 0.43106(13) 0.80019(11) 0.69975(7) 0.0269(5) Uani 1 1 d .
Si1 Si 0.32262(15) 0.74974(11) 0.85999(8) 0.0288(5) Uani 1 1 d .
Si2 Si 0.30266(14) 0.93157(12) 1.00130(8) 0.0288(5) Uani 1 1 d .
Si3 Si 0.12569(14) 0.93298(11) 0.87062(8) 0.0288(5) Uani 1 1 d .
Si4 Si 0.27814(14) 0.53971(12) 0.95423(8) 0.0288(5) Uani 1 1 d .
Si5 Si 0.09532(15) 0.57943(12) 0.83270(8) 0.0305(5) Uani 1 1 d .
Si6 Si 0.63704(15) 0.73121(12) 0.68456(8) 0.0307(5) Uani 1 1 d .
O1 O 0.4423(4) 0.9387(3) 0.8580(2) 0.0409(14) Uani 1 1 d .
O2 O 0.5593(4) 0.7271(3) 0.9794(2) 0.0523(17) Uani 1 1 d .
C1 C 0.2264(5) 0.7454(4) 0.9168(3) 0.0204(17) Uani 1 1 d .
C2 C 0.1935(5) 0.8095(4) 0.9445(3) 0.0194(16) Uani 1 1 d .
C3 C 0.1218(5) 0.8025(4) 0.9862(3) 0.0247(17) Uani 1 1 d .
H3 H 0.0983 0.8450 1.0043 0.030 Uiso 1 1 calc R
C4 C 0.0834(5) 0.7371(4) 1.0023(3) 0.0279(18) Uani 1 1 d .
C5 C 0.1174(5) 0.6746(4) 0.9740(3) 0.0250(17) Uani 1 1 d .
H5 H 0.0926 0.6290 0.9846 0.030 Uiso 1 1 calc R
C6 C 0.1863(5) 0.6782(4) 0.9310(3) 0.0240(18) Uani 1 1 d .
C7 C 0.2275(5) 0.8828(4) 0.9276(3) 0.0238(17) Uani 1 1 d .
H7 H 0.2781 0.8724 0.8985 0.029 Uiso 1 1 calc R
C8 C 0.3295(6) 1.0258(4) 0.9799(3) 0.045(2) Uani 1 1 d .
H8A H 0.3633 1.0262 0.9411 0.068 Uiso 1 1 calc GR
H8B H 0.3728 1.0484 1.0178 0.068 Uiso 1 1 calc GR
H8C H 0.2664 1.0527 0.9694 0.068 Uiso 1 1 calc GR
C9 C 0.4232(5) 0.8817(4) 1.0254(3) 0.042(2) Uani 1 1 d .
H9A H 0.4092 0.8319 1.0365 0.063 Uiso 1 1 calc GR
H9B H 0.4636 0.9050 1.0642 0.063 Uiso 1 1 calc GR
H9C H 0.4602 0.8822 0.9881 0.063 Uiso 1 1 calc GR
C10 C 0.2353(5) 0.9367(4) 1.0752(3) 0.0316(19) Uani 1 1 d .
H10A H 0.1682 0.9570 1.0609 0.047 Uiso 1 1 calc GR
H10B H 0.2733 0.9674 1.1097 0.047 Uiso 1 1 calc GR
H10C H 0.2294 0.8883 1.0932 0.047 Uiso 1 1 calc GR
C11 C 0.1829(6) 1.0014(4) 0.8216(3) 0.047(2) Uani 1 1 d .
H11A H 0.2066 1.0424 0.8503 0.070 Uiso 1 1 calc GR
H11B H 0.1326 1.0179 0.7841 0.070 Uiso 1 1 calc GR
H11C H 0.2395 0.9798 0.8046 0.070 Uiso 1 1 calc GR
C12 C 0.0527(5) 0.8682(4) 0.8125(3) 0.045(2) Uani 1 1 d .
H12A H 0.0963 0.8466 0.7842 0.067 Uiso 1 1 calc GR
H12B H -0.0029 0.8933 0.7846 0.067 Uiso 1 1 calc GR
H12C H 0.0262 0.8303 0.8380 0.067 Uiso 1 1 calc GR
C13 C 0.0382(6) 0.9802(4) 0.9179(3) 0.047(2) Uani 1 1 d .
H13A H -0.0004 0.9445 0.9382 0.070 Uiso 1 1 calc GR
H13B H -0.0077 1.0107 0.8873 0.070 Uiso 1 1 calc GR
H13C H 0.0769 1.0101 0.9528 0.070 Uiso 1 1 calc GR
C14 C 0.0089(5) 0.7304(4) 1.0508(3) 0.0321(18) Uani 1 1 d .
C15 C 0.0610(6) 0.6909(5) 1.1159(3) 0.068(3) Uani 1 1 d .
H15A H 0.0833 0.6431 1.1043 0.103 Uiso 1 1 calc GR
H15B H 0.0132 0.6859 1.1466 0.103 Uiso 1 1 calc GR
H15C H 0.1190 0.7190 1.1372 0.103 Uiso 1 1 calc GR
C16 C -0.0805(5) 0.6833(4) 1.0198(3) 0.042(2) Uani 1 1 d .
H16A H -0.1158 0.7063 0.9791 0.063 Uiso 1 1 calc GR
H16B H -0.1265 0.6778 1.0516 0.063 Uiso 1 1 calc GR
H16C H -0.0562 0.6359 1.0089 0.063 Uiso 1 1 calc GR
C17 C -0.0321(7) 0.8039(5) 1.0673(4) 0.079(3) Uani 1 1 d .
H17A H 0.0227 0.8332 1.0913 0.119 Uiso 1 1 calc GR
H17B H -0.0834 0.7971 1.0952 0.119 Uiso 1 1 calc GR
H17C H -0.0617 0.8283 1.0259 0.119 Uiso 1 1 calc GR
C18 C 0.2094(5) 0.6093(4) 0.8957(3) 0.0232(16) Uani 1 1 d .
H18 H 0.2593 0.6245 0.8676 0.028 Uiso 1 1 calc R
C19 C 0.4006(5) 0.5797(4) 0.9912(3) 0.0306(18) Uani 1 1 d .
H19A H 0.4404 0.5879 0.9561 0.046 Uiso 1 1 calc GR
H19B H 0.4365 0.5468 1.0246 0.046 Uiso 1 1 calc GR
H19C H 0.3895 0.6257 1.0124 0.046 Uiso 1 1 calc GR
C20 C 0.3024(5) 0.4546(4) 0.9081(3) 0.040(2) Uani 1 1 d .
H20A H 0.2387 0.4302 0.8919 0.060 Uiso 1 1 calc GR
H20B H 0.3463 0.4226 0.9384 0.060 Uiso 1 1 calc GR
H20C H 0.3349 0.4671 0.8703 0.060 Uiso 1 1 calc GR
C21 C 0.2091(5) 0.5128(4) 1.0226(3) 0.038(2) Uani 1 1 d .
H21A H 0.2116 0.5523 1.0547 0.058 Uiso 1 1 calc GR
H21B H 0.2406 0.4699 1.0452 0.058 Uiso 1 1 calc GR
H21C H 0.1391 0.5021 1.0036 0.058 Uiso 1 1 calc GR
C22 C 0.0239(5) 0.6596(4) 0.7981(3) 0.050(2) Uani 1 1 d .
H22A H -0.0107 0.6805 0.8320 0.075 Uiso 1 1 calc GR
H22B H -0.0254 0.6457 0.7592 0.075 Uiso 1 1 calc GR
H22C H 0.0701 0.6953 0.7849 0.075 Uiso 1 1 calc GR
C23 C 0.1415(5) 0.5314(5) 0.7625(3) 0.047(2) Uani 1 1 d .
H23A H 0.1836 0.5640 0.7415 0.070 Uiso 1 1 calc GR
H23B H 0.0841 0.5159 0.7294 0.070 Uiso 1 1 calc GR
H23C H 0.1809 0.4892 0.7800 0.070 Uiso 1 1 calc GR
C24 C 0.0098(5) 0.5179(5) 0.8707(3) 0.050(2) Uani 1 1 d .
H24A H 0.0428 0.4714 0.8811 0.074 Uiso 1 1 calc GR
H24B H -0.0527 0.5109 0.8391 0.074 Uiso 1 1 calc GR
H24C H -0.0051 0.5396 0.9117 0.074 Uiso 1 1 calc GR
C25 C 0.5811(5) 0.6444(4) 0.7078(3) 0.0297(19) Uani 1 1 d .
H25A H 0.5258 0.6308 0.6715 0.036 Uiso 1 1 calc R
H25B H 0.6329 0.6063 0.7109 0.036 Uiso 1 1 calc R
C26 C 0.4404(5) 0.5730(4) 0.7741(3) 0.048(2) Uani 1 1 d .
H26A H 0.4239 0.5583 0.8171 0.071 Uiso 1 1 calc GR
H26B H 0.4687 0.5320 0.7535 0.071 Uiso 1 1 calc GR
H26C H 0.3795 0.5895 0.7448 0.071 Uiso 1 1 calc GR
C27 C 0.6319(5) 0.6031(4) 0.8445(3) 0.044(2) Uani 1 1 d .
H27A H 0.6913 0.6341 0.8513 0.066 Uiso 1 1 calc GR
H27B H 0.6484 0.5568 0.8261 0.066 Uiso 1 1 calc GR
H27C H 0.6098 0.5951 0.8872 0.066 Uiso 1 1 calc GR
C28 C 0.7209(5) 0.7672(4) 0.7607(3) 0.0371(19) Uani 1 1 d .
H28A H 0.7609 0.7268 0.7832 0.045 Uiso 1 1 calc R
H28B H 0.7682 0.8019 0.7463 0.045 Uiso 1 1 calc R
C29 C 0.6684(6) 0.9054(4) 0.7996(3) 0.043(2) Uani 1 1 d .
H29A H 0.6322 0.9136 0.7542 0.064 Uiso 1 1 calc GR
H29B H 0.7394 0.9171 0.8017 0.064 Uiso 1 1 calc GR
H29C H 0.6401 0.9362 0.8307 0.064 Uiso 1 1 calc GR
C30 C 0.7470(5) 0.8055(5) 0.8995(3) 0.056(3) Uani 1 1 d .
H30A H 0.7225 0.8328 0.9345 0.084 Uiso 1 1 calc GR
H30B H 0.8114 0.8254 0.8926 0.084 Uiso 1 1 calc GR
H30C H 0.7558 0.7550 0.9128 0.084 Uiso 1 1 calc GR
C31 C 0.5359(5) 0.7989(4) 0.6534(3) 0.0299(18) Uani 1 1 d .
H31A H 0.5664 0.8474 0.6556 0.036 Uiso 1 1 calc R
H31B H 0.5091 0.7884 0.6060 0.036 Uiso 1 1 calc R
C32 C 0.3758(6) 0.8873(4) 0.6774(3) 0.045(2) Uani 1 1 d .
H32A H 0.3146 0.8927 0.6965 0.067 Uiso 1 1 calc GR
H32B H 0.3591 0.8912 0.6288 0.067 Uiso 1 1 calc GR
H32C H 0.4235 0.9252 0.6947 0.067 Uiso 1 1 calc GR
C33 C 0.3370(5) 0.7422(4) 0.6515(3) 0.043(2) Uani 1 1 d .
H33A H 0.3615 0.6925 0.6537 0.065 Uiso 1 1 calc GR
H33B H 0.3241 0.7583 0.6050 0.065 Uiso 1 1 calc GR
H33C H 0.2749 0.7447 0.6698 0.065 Uiso 1 1 calc GR
C34 C 0.7135(6) 0.7130(4) 0.6190(3) 0.050(2) Uani 1 1 d .
H34A H 0.7412 0.7583 0.6056 0.075 Uiso 1 1 calc GR
H34B H 0.6712 0.6909 0.5804 0.075 Uiso 1 1 calc GR
H34C H 0.7683 0.6801 0.6366 0.075 Uiso 1 1 calc GR
C35 C 0.4522(6) 0.8770(5) 0.8480(3) 0.036(2) Uani 1 1 d .
C36 C 0.5263(5) 0.7434(4) 0.9240(4) 0.0339(19) Uani 1 1 d .

loop_
_atom_site_aniso_label
_atom_site_aniso_U_11
_atom_site_aniso_U_22
_atom_site_aniso_U_33
_atom_site_aniso_U_23
_atom_site_aniso_U_13
_atom_site_aniso_U_12
Nb 0.0314(4) 0.0237(4) 0.0236(3) 0.0007(3) 0.0060(3) -0.0017(4)
P1 0.0377(12) 0.0235(13) 0.0290(10) 0.0022(8) 0.0058(8) -0.0012(10)
P2 0.0302(12) 0.0310(14) 0.0326(10) -0.0013(9) 0.0019(8) -0.0013(10)
P3 0.0293(12) 0.0249(13) 0.0254(9) -0.0019(8) 0.0014(8) 0.0003(10)
Si1 0.0359(13) 0.0280(15) 0.0232(9) -0.0010(8) 0.0070(8) -0.0014(10)
Si2 0.0355(13) 0.0254(14) 0.0253(10) -0.0003(9) 0.0046(8) -0.0030(11)
Si3 0.0364(13) 0.0207(14) 0.0271(10) 0.0011(9) -0.0007(9) 0.0059(11)
Si4 0.0331(13) 0.0240(14) 0.0290(10) -0.0005(8) 0.0046(9) 0.0021(11)
Si5 0.0337(13) 0.0269(15) 0.0302(10) -0.0033(9) 0.0031(9) -0.0050(11)
Si6 0.0318(12) 0.0291(14) 0.0333(10) 0.0010(9) 0.0117(8) 0.0013(12)
O1 0.049(4) 0.031(4) 0.046(3) 0.002(3) 0.017(2) 0.003(3)
O2 0.066(4) 0.053(4) 0.033(3) 0.005(3) -0.003(3) 0.000(3)
C1 0.022(4) 0.017(5) 0.020(3) 0.003(3) -0.004(3) 0.006(3)
C2 0.021(4) 0.018(5) 0.019(3) 0.001(3) 0.002(3) 0.000(3)
C3 0.018(4) 0.019(5) 0.038(4) -0.008(3) 0.008(3) 0.000(4)
C4 0.026(4) 0.032(5) 0.028(3) -0.006(3) 0.009(3) -0.006(4)
C5 0.024(4) 0.018(5) 0.035(4) 0.000(3) 0.012(3) -0.009(3)
C6 0.033(5) 0.026(5) 0.011(3) -0.004(3) -0.002(3) 0.004(4)
C7 0.030(4) 0.017(5) 0.025(3) 0.006(3) 0.007(3) 0.012(4)
C8 0.060(6) 0.052(7) 0.028(4) -0.007(3) 0.019(3) -0.013(5)
C9 0.038(5) 0.057(7) 0.027(4) 0.011(4) -0.001(3) 0.001(4)
C10 0.028(4) 0.029(5) 0.036(4) -0.003(3) 0.001(3) 0.000(4)
C11 0.067(6) 0.034(6) 0.039(4) 0.009(4) 0.010(4) 0.007(5)
C12 0.054(6) 0.042(6) 0.032(4) 0.006(4) -0.008(4) 0.016(5)
C13 0.056(6) 0.038(6) 0.047(4) 0.007(4) 0.012(4) 0.012(5)
C14 0.018(4) 0.035(5) 0.046(4) 0.002(4) 0.017(3) 0.007(4)
C15 0.060(6) 0.114(10) 0.037(4) -0.009(5) 0.023(4) -0.037(6)
C16 0.031(5) 0.036(6) 0.062(5) 0.009(4) 0.017(4) 0.007(4)
C17 0.096(8) 0.022(6) 0.148(8) -0.026(5) 0.103(6) -0.026(6)
C18 0.032(4) 0.012(4) 0.028(3) -0.001(3) 0.013(3) -0.003(3)
C19 0.039(5) 0.026(5) 0.027(3) -0.003(3) 0.003(3) 0.001(4)
C20 0.045(5) 0.030(6) 0.043(4) -0.008(3) 0.004(4) -0.012(4)
C21 0.019(4) 0.055(7) 0.041(4) -0.005(4) 0.006(3) -0.005(4)
C22 0.038(5) 0.042(6) 0.061(5) -0.003(4) -0.015(4) -0.003(5)
C23 0.033(5) 0.057(7) 0.050(4) -0.017(4) 0.005(4) -0.017(5)
C24 0.033(5) 0.069(7) 0.044(4) -0.002(4) -0.003(4) -0.013(5)
C25 0.029(4) 0.033(5) 0.025(3) -0.010(3) -0.001(3) 0.003(4)
C26 0.051(5) 0.027(6) 0.068(5) 0.012(4) 0.022(4) -0.011(4)
C27 0.073(6) 0.021(5) 0.034(4) -0.001(3) 0.000(4) -0.005(5)
C28 0.023(4) 0.028(5) 0.060(4) 0.019(4) 0.006(3) 0.009(4)
C29 0.037(5) 0.033(6) 0.058(5) -0.002(4) 0.009(4) 0.003(4)
C30 0.045(5) 0.084(8) 0.035(4) 0.000(4) -0.007(4) -0.001(5)
C31 0.034(4) 0.035(5) 0.020(3) -0.003(3) 0.003(3) -0.002(4)
C32 0.073(6) 0.031(6) 0.028(4) -0.006(3) 0.003(4) -0.001(5)
C33 0.033(5) 0.059(7) 0.036(4) -0.005(4) 0.002(3) 0.015(4)
C34 0.051(5) 0.043(7) 0.065(5) 0.013(4) 0.035(4) 0.002(5)
C35 0.046(5) 0.040(6) 0.022(4) 0.001(4) 0.009(3) -0.015(5)
C36 0.032(4) 0.025(5) 0.048(4) -0.003(3) 0.014(3) -0.012(4)

loop_
_atom_type_symbol
_atom_type_description
_atom_type_scat_dispersion_real
_atom_type_scat_dispersion_imag
_atom_type_scat_source
C C 0.0033 0.0016 'International Tables Vol C Tables 4.2.6.8 and 6.1.1.4'
H H 0.0000 0.0000 'International Tables Vol C Tables 4.2.6.8 and 6.1.1.4'
O O 0.0106 0.0060 'International Tables Vol C Tables 4.2.6.8 and 6.1.1.4'
Si Si 0.0817 0.0704 'International Tables Vol C Tables 4.2.6.8 and 6.1.1.4'
P P 0.1023 0.0942 'International Tables Vol C Tables 4.2.6.8 and 6.1.1.4'
Nb Nb -2.0727 0.6215 'International Tables Vol C Tables 4.2.6.8 and 6.1.1.4'

loop_
_geom_angle_atom_site_label_1
_geom_angle_atom_site_label_2
_geom_angle_atom_site_label_3
_geom_angle
P2 Nb P1 85.61(7)
P2 Nb P3 87.92(6)
P3 Nb P1 85.31(6)
Si1 Nb P1 105.70(7)
Si1 Nb P2 162.88(6)
Si1 Nb P3 105.52(6)
C35 Nb P1 168.9(2)
C35 Nb P2 84.3(2)
C35 Nb P3 89.70(17)
C35 Nb Si1 85.2(2)
C36 Nb P1 90.7(2)
C36 Nb P2 86.7(2)
C36 Nb P3 173.5(2)
C36 Nb Si1 80.5(2)
C36 Nb C35 93.3(3)
C25 P1 Nb 116.9(2)
C26 P1 Nb 118.3(3)
C26 P1 C25 101.5(3)
C27 P1 Nb 115.0(2)
C27 P1 C25 102.5(3)
C27 P1 C26 100.1(3)
C28 P2 Nb 116.8(2)
C29 P2 Nb 115.0(3)
C29 P2 C28 100.8(3)
C29 P2 C30 101.7(4)
C30 P2 Nb 117.0(3)
C30 P2 C28 103.2(3)
C31 P3 Nb 116.09(18)
C32 P3 Nb 117.1(2)
C32 P3 C31 101.9(3)
C32 P3 C33 100.0(3)
C33 P3 Nb 115.4(2)
C33 P3 C31 104.2(3)
C1 Si1 Nb 159.17(18)
C7 Si2 C10 112.8(3)
C8 Si2 C7 111.5(3)
C8 Si2 C9 109.4(4)
C8 Si2 C10 106.3(3)
C9 Si2 C7 107.2(3)
C9 Si2 C10 109.7(3)
C11 Si3 C7 109.8(3)
C11 Si3 C13 108.4(4)
C12 Si3 C7 108.9(3)
C12 Si3 C11 109.0(3)
C12 Si3 C13 108.6(3)
C13 Si3 C7 112.1(3)
C18 Si4 C20 111.5(3)
C19 Si4 C18 106.8(3)
C19 Si4 C20 108.4(3)
C19 Si4 C21 109.4(3)
C21 Si4 C18 113.4(3)
C21 Si4 C20 107.3(4)
C22 Si5 C18 109.3(3)
C22 Si5 C23 108.3(4)
C22 Si5 C24 109.1(4)
C23 Si5 C18 108.1(3)
C23 Si5 C24 109.5(4)
C24 Si5 C18 112.5(3)
C25 Si6 C28 108.0(3)
C25 Si6 C31 110.9(3)
C28 Si6 C31 109.9(3)
C34 Si6 C25 108.9(3)
C34 Si6 C28 109.0(3)
C34 Si6 C31 110.0(3)
C2 C1 Si1 120.4(5)
C6 C1 Si1 119.6(5)
C6 C1 C2 120.0(6)
C1 C2 C7 122.6(6)
C3 C2 C1 117.4(7)
C3 C2 C7 119.8(6)
C2 C3 H3 118.2
C4 C3 C2 123.6(7)
C4 C3 H3 118.2
C3 C4 C5 117.7(6)
C3 C4 C14 122.6(7)
C5 C4 C14 119.7(7)
C4 C5 H5 119.3
C6 C5 C4 121.4(7)
C6 C5 H5 119.3
C1 C6 C18 121.8(6)
C5 C6 C1 119.8(7)
C5 C6 C18 118.2(7)
Si2 C7 H7 103.5
Si3 C7 Si2 119.1(4)
Si3 C7 H7 103.5
C2 C7 Si2 113.4(4)
C2 C7 Si3 111.7(4)
C2 C7 H7 103.5
Si2 C8 H8A 109.5
Si2 C8 H8B 109.5
Si2 C8 H8C 109.5
H8A C8 H8B 109.5
H8A C8 H8C 109.5
H8B C8 H8C 109.5
Si2 C9 H9A 109.5
Si2 C9 H9B 109.5
Si2 C9 H9C 109.5
H9A C9 H9B 109.5
H9A C9 H9C 109.5
H9B C9 H9C 109.5
Si2 C10 H10A 109.5
Si2 C10 H10B 109.5
Si2 C10 H10C 109.5
H10A C10 H10B 109.5
H10A C10 H10C 109.5
H10B C10 H10C 109.5
Si3 C11 H11A 109.5
Si3 C11 H11B 109.5
Si3 C11 H11C 109.5
H11A C11 H11B 109.5
H11A C11 H11C 109.5
H11B C11 H11C 109.5
Si3 C12 H12A 109.5
Si3 C12 H12B 109.5
Si3 C12 H12C 109.5
H12A C12 H12B 109.5
H12A C12 H12C 109.5
H12B C12 H12C 109.5
Si3 C13 H13A 109.5
Si3 C13 H13B 109.5
Si3 C13 H13C 109.5
H13A C13 H13B 109.5
H13A C13 H13C 109.5
H13B C13 H13C 109.5
C4 C14 C15 109.3(5)
C4 C14 C16 109.9(5)
C16 C14 C15 106.7(6)
C17 C14 C4 111.9(7)
C17 C14 C15 111.0(6)
C17 C14 C16 107.9(6)
C14 C15 H15A 109.5
C14 C15 H15B 109.5
C14 C15 H15C 109.5
H15A C15 H15B 109.5
H15A C15 H15C 109.5
H15B C15 H15C 109.5
C14 C16 H16A 109.5
C14 C16 H16B 109.5
C14 C16 H16C 109.5
H16A C16 H16B 109.5
H16A C16 H16C 109.5
H16B C16 H16C 109.5
C14 C17 H17A 109.5
C14 C17 H17B 109.5
C14 C17 H17C 109.5
H17A C17 H17B 109.5
H17A C17 H17C 109.5
H17B C17 H17C 109.5
Si4 C18 Si5 118.5(4)
Si4 C18 H18 104.3
Si5 C18 H18 104.3
C6 C18 Si4 113.2(4)
C6 C18 Si5 110.6(4)
C6 C18 H18 104.3
Si4 C19 H19A 109.5
Si4 C19 H19B 109.5
Si4 C19 H19C 109.5
H19A C19 H19B 109.5
H19A C19 H19C 109.5
H19B C19 H19C 109.5
Si4 C20 H20A 109.5
Si4 C20 H20B 109.5
Si4 C20 H20C 109.5
H20A C20 H20B 109.5
H20A C20 H20C 109.5
H20B C20 H20C 109.5
Si4 C21 H21A 109.5
Si4 C21 H21B 109.5
Si4 C21 H21C 109.5
H21A C21 H21B 109.5
H21A C21 H21C 109.5
H21B C21 H21C 109.5
Si5 C22 H22A 109.5
Si5 C22 H22B 109.5
Si5 C22 H22C 109.5
H22A C22 H22B 109.5
H22A C22 H22C 109.5
H22B C22 H22C 109.5
Si5 C23 H23A 109.5
Si5 C23 H23B 109.5
Si5 C23 H23C 109.5
H23A C23 H23B 109.5
H23A C23 H23C 109.5
H23B C23 H23C 109.5
Si5 C24 H24A 109.5
Si5 C24 H24B 109.5
Si5 C24 H24C 109.5
H24A C24 H24B 109.5
H24A C24 H24C 109.5
H24B C24 H24C 109.5
P1 C25 Si6 115.2(3)
P1 C25 H25A 108.5
P1 C25 H25B 108.5
Si6 C25 H25A 108.5
Si6 C25 H25B 108.5
H25A C25 H25B 107.5
P1 C26 H26A 109.5
P1 C26 H26B 109.5
P1 C26 H26C 109.5
H26A C26 H26B 109.5
H26A C26 H26C 109.5
H26B C26 H26C 109.5
P1 C27 H27A 109.5
P1 C27 H27B 109.5
P1 C27 H27C 109.5
H27A C27 H27B 109.5
H27A C27 H27C 109.5
H27B C27 H27C 109.5
P2 C28 Si6 115.4(3)
P2 C28 H28A 108.4
P2 C28 H28B 108.4
Si6 C28 H28A 108.4
Si6 C28 H28B 108.4
H28A C28 H28B 107.5
P2 C29 H29A 109.5
P2 C29 H29B 109.5
P2 C29 H29C 109.5
H29A C29 H29B 109.5
H29A C29 H29C 109.5
H29B C29 H29C 109.5
P2 C30 H30A 109.5
P2 C30 H30B 109.5
P2 C30 H30C 109.5
H30A C30 H30B 109.5
H30A C30 H30C 109.5
H30B C30 H30C 109.5
P3 C31 Si6 114.6(3)
P3 C31 H31A 108.6
P3 C31 H31B 108.6
Si6 C31 H31A 108.6
Si6 C31 H31B 108.6
H31A C31 H31B 107.6
P3 C32 H32A 109.5
P3 C32 H32B 109.5
P3 C32 H32C 109.5
H32A C32 H32B 109.5
H32A C32 H32C 109.5
H32B C32 H32C 109.5
P3 C33 H33A 109.5
P3 C33 H33B 109.5
P3 C33 H33C 109.5
H33A C33 H33B 109.5
H33A C33 H33C 109.5
H33B C33 H33C 109.5
Si6 C34 H34A 109.5
Si6 C34 H34B 109.5
Si6 C34 H34C 109.5
H34A C34 H34B 109.5
H34A C34 H34C 109.5
H34B C34 H34C 109.5
O1 C35 Nb 176.2(6)
O2 C36 Nb 177.1(6)

loop_
_geom_bond_atom_site_label_1
_geom_bond_atom_site_label_2
_geom_bond_distance
Nb P1 2.599(2)
Nb P2 2.584(2)
Nb P3 2.5933(18)
Nb Si1 2.327(2)
Nb C35 2.068(9)
Nb C36 2.063(7)
P1 C25 1.848(6)
P1 C26 1.830(7)
P1 C27 1.814(6)
P2 C28 1.843(7)
P2 C29 1.810(8)
P2 C30 1.829(6)
P3 C31 1.837(7)
P3 C32 1.809(7)
P3 C33 1.821(7)
Si1 C1 1.890(7)
Si2 C7 1.893(6)
Si2 C8 1.856(8)
Si2 C9 1.868(7)
Si2 C10 1.894(6)
Si3 C7 1.888(6)
Si3 C11 1.867(7)
Si3 C12 1.850(7)
Si3 C13 1.870(7)
Si4 C18 1.891(6)
Si4 C19 1.854(6)
Si4 C20 1.897(7)
Si4 C21 1.876(7)
Si5 C18 1.911(6)
Si5 C22 1.848(7)
Si5 C23 1.884(7)
Si5 C24 1.887(8)
Si6 C25 1.878(7)
Si6 C28 1.880(6)
Si6 C31 1.887(7)
Si6 C34 1.858(7)
O1 C35 1.176(8)
O2 C36 1.179(7)
C1 C2 1.423(9)
C1 C6 1.412(9)
C2 C3 1.402(8)
C2 C7 1.497(9)
C3 H3 0.9500
C3 C4 1.384(9)
C4 C5 1.409(9)
C4 C14 1.537(9)
C5 H5 0.9500
C5 C6 1.388(8)
C6 C18 1.529(9)
C7 H7 1.0000
C8 H8A 0.9800
C8 H8B 0.9800
C8 H8C 0.9800
C9 H9A 0.9800
C9 H9B 0.9800
C9 H9C 0.9800
C10 H10A 0.9800
C10 H10B 0.9800
C10 H10C 0.9800
C11 H11A 0.9800
C11 H11B 0.9800
C11 H11C 0.9800
C12 H12A 0.9800
C12 H12B 0.9800
C12 H12C 0.9800
C13 H13A 0.9800
C13 H13B 0.9800
C13 H13C 0.9800
C14 C15 1.571(9)
C14 C16 1.538(10)
C14 C17 1.533(11)
C15 H15A 0.9800
C15 H15B 0.9800
C15 H15C 0.9800
C16 H16A 0.9800
C16 H16B 0.9800
C16 H16C 0.9800
C17 H17A 0.9800
C17 H17B 0.9800
C17 H17C 0.9800
C18 H18 1.0000
C19 H19A 0.9800
C19 H19B 0.9800
C19 H19C 0.9800
C20 H20A 0.9800
C20 H20B 0.9800
C20 H20C 0.9800
C21 H21A 0.9800
C21 H21B 0.9800
C21 H21C 0.9800
C22 H22A 0.9800
C22 H22B 0.9800
C22 H22C 0.9800
C23 H23A 0.9800
C23 H23B 0.9800
C23 H23C 0.9800
C24 H24A 0.9800
C24 H24B 0.9800
C24 H24C 0.9800
C25 H25A 0.9900
C25 H25B 0.9900
C26 H26A 0.9800
C26 H26B 0.9800
C26 H26C 0.9800
C27 H27A 0.9800
C27 H27B 0.9800
C27 H27C 0.9800
C28 H28A 0.9900
C28 H28B 0.9900
C29 H29A 0.9800
C29 H29B 0.9800
C29 H29C 0.9800
C30 H30A 0.9800
C30 H30B 0.9800
C30 H30C 0.9800
C31 H31A 0.9900
C31 H31B 0.9900
C32 H32A 0.9800
C32 H32B 0.9800
C32 H32C 0.9800
C33 H33A 0.9800
C33 H33B 0.9800
C33 H33C 0.9800
C34 H34A 0.9800
C34 H34B 0.9800
C34 H34C 0.9800

loop_
_geom_torsion_atom_site_label_1
_geom_torsion_atom_site_label_2
_geom_torsion_atom_site_label_3
_geom_torsion_atom_site_label_4
_geom_torsion
Nb P1 C25 Si6 26.0(4)
Nb P2 C28 Si6 27.5(5)
Nb P3 C31 Si6 32.5(4)
Nb Si1 C1 C2 63.9(8)
Nb Si1 C1 C6 -116.8(6)
Si1 C1 C2 C3 179.9(4)
Si1 C1 C2 C7 3.7(7)
Si1 C1 C6 C5 178.4(4)
Si1 C1 C6 C18 -7.1(7)
C1 C2 C3 C4 1.2(8)
C1 C2 C7 Si2 -116.0(5)
C1 C2 C7 Si3 106.0(6)
C1 C6 C18 Si4 117.6(5)
C1 C6 C18 Si5 -106.7(6)
C2 C1 C6 C5 -2.3(8)
C2 C1 C6 C18 172.2(5)
C2 C3 C4 C5 -1.2(9)
C2 C3 C4 C14 176.9(5)
C3 C2 C7 Si2 67.9(6)
C3 C2 C7 Si3 -70.1(6)
C3 C4 C5 C6 -0.5(9)
C3 C4 C14 C15 -112.2(7)
C3 C4 C14 C16 131.1(6)
C3 C4 C14 C17 11.2(8)
C4 C5 C6 C1 2.3(8)
C4 C5 C6 C18 -172.5(5)
C5 C4 C14 C15 65.9(8)
C5 C4 C14 C16 -50.9(8)
C5 C4 C14 C17 -170.7(6)
C5 C6 C18 Si4 -67.8(6)
C5 C6 C18 Si5 67.9(6)
C6 C1 C2 C3 0.6(8)
C6 C1 C2 C7 -175.6(5)
C7 C2 C3 C4 177.5(5)
C8 Si2 C7 Si3 -38.4(5)
C8 Si2 C7 C2 -173.1(5)
C9 Si2 C7 Si3 -158.1(4)
C9 Si2 C7 C2 67.2(6)
C10 Si2 C7 Si3 81.0(4)
C10 Si2 C7 C2 -53.6(6)
C11 Si3 C7 Si2 69.9(5)
C11 Si3 C7 C2 -154.7(5)
C12 Si3 C7 Si2 -170.8(4)
C12 Si3 C7 C2 -35.4(5)
C13 Si3 C7 Si2 -50.6(5)
C13 Si3 C7 C2 84.7(5)
C14 C4 C5 C6 -178.7(5)
C19 Si4 C18 Si5 165.1(4)
C19 Si4 C18 C6 -63.0(6)
C20 Si4 C18 Si5 46.8(5)
C20 Si4 C18 C6 178.8(5)
C21 Si4 C18 Si5 -74.4(4)
C21 Si4 C18 C6 57.6(6)
C25 Si6 C28 P2 -78.2(5)
C25 Si6 C31 P3 40.2(4)
C26 P1 C25 Si6 156.2(4)
C27 P1 C25 Si6 -100.6(4)
C28 Si6 C25 P1 45.6(4)
C28 Si6 C31 P3 -79.2(4)
C29 P2 C28 Si6 -97.9(4)
C30 P2 C28 Si6 157.3(4)
C31 Si6 C25 P1 -74.9(4)
C31 Si6 C28 P2 42.9(5)
C32 P3 C31 Si6 160.9(4)
C33 P3 C31 Si6 -95.5(4)
C34 Si6 C25 P1 163.9(3)
C34 Si6 C28 P2 163.6(4)
C34 Si6 C31 P3 160.8(4)
